data_4022004
loop_
_publ_author_name
'Darko Dolenc'
'Bo\<zo Plesni\<car'

_publ_contact_author
;
Dr. Darko Dolenc
Faculty of Chemistry and Chemical Technology
University of Ljubljana
A\<sker\<ceva 5
1000 Ljubljana
Slovenia
;
_publ_contact_author_email darko.dolenc@fkkt.uni-lj.si
_publ_contact_author_fax '+386 1 2419 220'
_publ_section_title
;
 Abstraction of Iodine from Aromatic Iodides by Alkyl Radicals:
 Steric and Electronic Effects
;
_journal_name_full 'Journal of Organic Chemistry'
_journal_page_first 8028
_journal_page_last 8036
_journal_paper_doi 10.1021/jo061125a
_journal_volume 71
_journal_year 2006
_chemical_formula_sum 'C10 H7 F6 I O'
_chemical_formula_weight 384.06
_chemical_name_systematic
;
 ?
;
_space_group_IT_number 14
_symmetry_cell_setting monoclinic
_symmetry_space_group_name_Hall '-P 2ybc'
_symmetry_space_group_name_H-M 'P 1 21/c 1'
_atom_sites_solution_hydrogens geom
_atom_sites_solution_primary direct
_atom_sites_solution_secondary difmap
_audit_creation_method SHELXL-97
_cell_angle_alpha 90.00
_cell_angle_beta 101.0994(7)
_cell_angle_gamma 90.00
_cell_formula_units_Z 8
_cell_length_a 11.4023(2)
_cell_length_b 12.5114(2)
_cell_length_c 17.0335(3)
_cell_measurement_temperature 150(2)
_cell_volume 2384.52(7)
_computing_cell_refinement 'Denzo-SMN (Otwinowski & Minor, 1997)'
_computing_data_collection 'Denzo-SMN (Otwinowski & Minor, 1997)'
_computing_data_reduction 'Denzo-SMN (Otwinowski & Minor, 1997)'
_computing_structure_refinement 'SHELXL-97 (Sheldrick, 1997)'
_computing_structure_solution 'SHELXS-97 (Sheldrick, 1990)'
_diffrn_ambient_temperature 150(2)
_diffrn_measured_fraction_theta_full 0.981
_diffrn_measured_fraction_theta_max 0.981
_diffrn_measurement_device_type 'Nonius Kappa CCD diffractometer'
_diffrn_radiation_monochromator graphite
_diffrn_radiation_source 'fine-focus sealed tube'
_diffrn_radiation_type MoK\a
_diffrn_radiation_wavelength 0.71073
_diffrn_reflns_av_R_equivalents 0.0154
_diffrn_reflns_av_sigmaI/netI 0.0266
_diffrn_reflns_limit_h_max 14
_diffrn_reflns_limit_h_min -14
_diffrn_reflns_limit_k_max 16
_diffrn_reflns_limit_k_min -15
_diffrn_reflns_limit_l_max 22
_diffrn_reflns_limit_l_min -22
_diffrn_reflns_number 9117
_diffrn_reflns_theta_full 27.49
_diffrn_reflns_theta_max 27.49
_diffrn_reflns_theta_min 2.44
_exptl_absorpt_coefficient_mu 2.748
_exptl_absorpt_correction_type multi-scan
_exptl_absorpt_process_details
;
HKL SCALEPACK (Otwinowski & Minor, 1997)
;
_exptl_crystal_colour colourless
_exptl_crystal_density_diffrn 2.140
_exptl_crystal_density_method 'not measured'
_exptl_crystal_description block
_exptl_crystal_F_000 1456
_exptl_crystal_size_max 0.15
_exptl_crystal_size_mid 0.15
_exptl_crystal_size_min 0.08
_refine_diff_density_max 0.959
_refine_diff_density_min -0.953
_refine_diff_density_rms 0.109
_refine_ls_extinction_coef 0.0019(2)
_refine_ls_extinction_expression Fc^*^=kFc[1+0.001xFc^2^\l^3^/sin(2\q)]^-1/4^
_refine_ls_extinction_method SHELXL
_refine_ls_goodness_of_fit_ref 1.118
_refine_ls_hydrogen_treatment constr
_refine_ls_matrix_type full
_refine_ls_number_parameters 328
_refine_ls_number_reflns 5361
_refine_ls_number_restraints 0
_refine_ls_restrained_S_all 1.118
_refine_ls_R_factor_all 0.0298
_refine_ls_R_factor_gt 0.0251
_refine_ls_shift/su_max 0.002
_refine_ls_shift/su_mean 0.000
_refine_ls_structure_factor_coef Fsqd
_refine_ls_weighting_details 'calc w=1/[\s^2^(Fo^2^)+(0.0260P)^2^+5.3576P] where P=(Fo^2^+2Fc^2^)/3'
_refine_ls_weighting_scheme calc
_refine_ls_wR_factor_gt 0.0644
_refine_ls_wR_factor_ref 0.0741
_reflns_number_gt 4869
_reflns_number_total 5361
_reflns_threshold_expression >2sigma(I)
_cod_data_source_file jo061125asi20060601_094321.cif
_cod_original_sg_symbol_H-M 'P 21/c'
_cod_database_code 4022004

loop_
_symmetry_equiv_pos_as_xyz
'x, y, z'
'-x, y+1/2, -z+1/2'
'-x, -y, -z'
'x, -y-1/2, z-1/2'

loop_
_atom_site_label
_atom_site_type_symbol
_atom_site_fract_x
_atom_site_fract_y
_atom_site_fract_z
_atom_site_U_iso_or_equiv
_atom_site_adp_type
_atom_site_occupancy
_atom_site_symmetry_multiplicity
_atom_site_calc_flag
_atom_site_refinement_flags
I1 I 1.101551(18) 0.251730(16) 0.456358(12) 0.02583(8) Uani 1 1 d .
O1 O 1.0518(2) 0.1147(2) 0.30858(14) 0.0335(6) Uani 1 1 d .
H1 H 1.0726 0.1184 0.2639 0.050 Uiso 1 1 calc R
C11 C 0.9569(3) 0.1437(2) 0.44853(17) 0.0189(6) Uani 1 1 d .
C12 C 0.8940(3) 0.0922(2) 0.38006(17) 0.0179(5) Uani 1 1 d .
C13 C 0.7937(3) 0.0322(2) 0.38837(18) 0.0211(6) Uani 1 1 d .
H13 H 0.7480 -0.0006 0.3421 0.025 Uiso 1 1 calc R
C14 C 0.7579(3) 0.0185(2) 0.46094(19) 0.0222(6) Uani 1 1 d .
C15 C 0.8255(3) 0.0664(3) 0.52803(18) 0.0236(6) Uani 1 1 d .
H145 H 0.8049 0.0559 0.5789 0.028 Uiso 1 1 calc R
C16 C 0.9224(3) 0.1294(2) 0.52147(18) 0.0230(6) Uani 1 1 d .
H16 H 0.9662 0.1635 0.5678 0.028 Uiso 1 1 calc R
C17 C 0.6483(3) -0.0476(3) 0.4656(2) 0.0315(7) Uani 1 1 d .
H17A H 0.6478 -0.0653 0.5216 0.047 Uiso 1 1 calc R
H17B H 0.6497 -0.1136 0.4348 0.047 Uiso 1 1 calc R
H17C H 0.5763 -0.0066 0.4434 0.047 Uiso 1 1 calc R
C18 C 0.9287(3) 0.0980(3) 0.29718(17) 0.0218(6) Uani 1 1 d .
C19 C 0.9028(3) -0.0077(3) 0.24957(18) 0.0254(6) Uani 1 1 d .
F11 F 0.9424(2) -0.09210(16) 0.29444(12) 0.0360(5) Uani 1 1 d .
F12 F 0.78769(18) -0.02480(17) 0.21896(11) 0.0334(5) Uani 1 1 d .
F13 F 0.95965(19) -0.00756(18) 0.18736(11) 0.0360(5) Uani 1 1 d .
C110 C 0.8616(3) 0.1907(3) 0.2491(2) 0.0313(7) Uani 1 1 d .
F14 F 0.7429(2) 0.18019(19) 0.23817(14) 0.0446(6) Uani 1 1 d .
F15 F 0.8898(3) 0.1992(2) 0.17668(13) 0.0497(6) Uani 1 1 d .
F16 F 0.8892(2) 0.28349(17) 0.28623(13) 0.0409(5) Uani 1 1 d .
I2 I 0.836422(19) -0.570864(17) 0.462090(13) 0.02858(8) Uani 1 1 d .
O2 O 0.7956(2) -0.4282(2) 0.30478(15) 0.0350(6) Uani 1 1 d .
H2 H 0.8069 -0.4326 0.2576 0.053 Uiso 1 1 calc R
C21 C 0.6956(3) -0.4585(2) 0.45513(18) 0.0216(6) Uani 1 1 d .
C22 C 0.6398(3) -0.4017(2) 0.38690(18) 0.0217(6) Uani 1 1 d .
C23 C 0.5452(3) -0.3341(3) 0.3957(2) 0.0266(7) Uani 1 1 d .
H23 H 0.5036 -0.2977 0.3497 0.032 Uiso 1 1 calc R
C24 C 0.5093(3) -0.3175(3) 0.4680(2) 0.0292(7) Uani 1 1 d .
C25 C 0.5689(3) -0.3725(3) 0.5346(2) 0.0321(8) Uani 1 1 d .
H25 H 0.5474 -0.3614 0.5851 0.038 Uiso 1 1 calc R
C26 C 0.6589(3) -0.4431(3) 0.5278(2) 0.0297(7) Uani 1 1 d .
H26 H 0.6968 -0.4821 0.5735 0.036 Uiso 1 1 calc R
C27 C 0.4090(4) -0.2409(3) 0.4728(3) 0.0405(9) Uani 1 1 d .
H27A H 0.4066 -0.2267 0.5290 0.061 Uiso 1 1 calc R
H27B H 0.3329 -0.2724 0.4463 0.061 Uiso 1 1 calc R
H27C H 0.4223 -0.1738 0.4461 0.061 Uiso 1 1 calc R
C28 C 0.6729(3) -0.4111(3) 0.3038(2) 0.0289(7) Uani 1 1 d .
C29 C 0.6013(4) -0.5045(4) 0.2577(2) 0.0454(10) Uani 1 1 d .
F21 F 0.4843(2) -0.4952(2) 0.25489(16) 0.0591(8) Uani 1 1 d .
F22 F 0.6362(2) -0.5973(2) 0.29241(17) 0.0536(6) Uani 1 1 d .
F23 F 0.6174(3) -0.5098(3) 0.18184(15) 0.0759(10) Uani 1 1 d .
C210 C 0.6494(4) -0.3040(4) 0.2550(3) 0.0508(12) Uani 1 1 d .
F24 F 0.5330(2) -0.2898(3) 0.22458(16) 0.0654(9) Uani 1 1 d .
F25 F 0.7044(3) -0.3070(3) 0.19248(17) 0.0731(10) Uani 1 1 d .
F26 F 0.6901(3) -0.2216(2) 0.2989(2) 0.0626(8) Uani 1 1 d .

loop_
_atom_site_aniso_label
_atom_site_aniso_U_11
_atom_site_aniso_U_22
_atom_site_aniso_U_33
_atom_site_aniso_U_23
_atom_site_aniso_U_13
_atom_site_aniso_U_12
I1 0.02455(12) 0.02120(12) 0.02971(13) -0.00356(7) 0.00016(8) -0.00477(7)
O1 0.0232(11) 0.0545(16) 0.0254(11) -0.0120(11) 0.0112(9) -0.0111(11)
C11 0.0185(13) 0.0158(13) 0.0215(14) -0.0007(11) 0.0017(11) 0.0010(11)
C12 0.0184(13) 0.0183(14) 0.0170(13) 0.0000(10) 0.0038(10) 0.0028(11)
C13 0.0188(13) 0.0235(15) 0.0206(14) -0.0017(11) 0.0025(11) 0.0004(11)
C14 0.0195(14) 0.0227(15) 0.0260(15) 0.0029(12) 0.0083(11) 0.0032(12)
C15 0.0273(15) 0.0263(16) 0.0191(14) 0.0026(12) 0.0092(12) 0.0061(13)
C16 0.0266(15) 0.0217(15) 0.0195(14) -0.0006(11) 0.0013(11) 0.0058(12)
C17 0.0258(16) 0.0356(19) 0.0366(19) 0.0022(15) 0.0144(14) -0.0020(14)
C18 0.0214(14) 0.0259(16) 0.0191(14) -0.0037(12) 0.0065(11) -0.0048(12)
C19 0.0291(16) 0.0304(17) 0.0165(14) -0.0046(12) 0.0040(12) -0.0014(13)
F11 0.0529(13) 0.0283(11) 0.0267(10) -0.0027(8) 0.0079(9) 0.0080(9)
F12 0.0346(11) 0.0418(12) 0.0219(9) -0.0079(8) 0.0010(8) -0.0141(9)
F13 0.0435(12) 0.0458(13) 0.0222(10) -0.0100(9) 0.0149(9) -0.0047(10)
C110 0.0405(19) 0.0297(18) 0.0239(16) 0.0041(13) 0.0065(14) -0.0036(15)
F14 0.0351(12) 0.0441(13) 0.0491(13) 0.0149(11) -0.0057(10) 0.0056(10)
F15 0.0843(19) 0.0454(14) 0.0226(10) 0.0095(9) 0.0184(11) -0.0015(13)
F16 0.0639(15) 0.0226(10) 0.0363(12) 0.0019(8) 0.0099(11) -0.0039(10)
I2 0.02544(12) 0.02781(13) 0.03127(13) 0.00679(8) 0.00242(8) 0.00341(8)
O2 0.0262(12) 0.0523(16) 0.0313(13) 0.0135(11) 0.0172(10) 0.0117(11)
C21 0.0192(14) 0.0216(15) 0.0239(15) -0.0017(11) 0.0037(11) -0.0067(11)
C22 0.0201(14) 0.0214(15) 0.0250(15) -0.0011(12) 0.0076(11) -0.0026(11)
C23 0.0237(15) 0.0240(16) 0.0337(17) 0.0010(13) 0.0098(13) -0.0008(12)
C24 0.0266(16) 0.0225(16) 0.0431(19) -0.0090(14) 0.0183(14) -0.0076(13)
C25 0.0350(18) 0.0342(19) 0.0307(17) -0.0116(14) 0.0155(14) -0.0134(15)
C26 0.0293(17) 0.0358(19) 0.0234(15) -0.0035(13) 0.0039(13) -0.0107(14)
C27 0.035(2) 0.032(2) 0.062(3) -0.0060(17) 0.0271(19) -0.0001(15)
C28 0.0236(15) 0.039(2) 0.0248(15) 0.0066(14) 0.0074(12) 0.0090(14)
C29 0.035(2) 0.072(3) 0.0276(18) -0.0149(19) 0.0023(15) 0.010(2)
F21 0.0314(12) 0.091(2) 0.0494(15) -0.0240(15) -0.0053(10) 0.0000(13)
F22 0.0541(15) 0.0441(14) 0.0587(16) -0.0227(12) 0.0008(12) 0.0011(12)
F23 0.0702(19) 0.128(3) 0.0278(13) -0.0265(16) 0.0068(12) 0.0135(19)
C210 0.047(2) 0.070(3) 0.043(2) 0.032(2) 0.0279(19) 0.028(2)
F24 0.0517(15) 0.098(2) 0.0497(15) 0.0393(15) 0.0188(12) 0.0455(16)
F25 0.0708(19) 0.107(2) 0.0542(16) 0.0524(17) 0.0432(14) 0.0461(18)
F26 0.0724(19) 0.0403(15) 0.086(2) 0.0282(15) 0.0433(16) 0.0081(14)

loop_
_atom_type_symbol
_atom_type_description
_atom_type_scat_dispersion_real
_atom_type_scat_dispersion_imag
_atom_type_scat_source
C C 0.0033 0.0016 'International Tables Vol C Tables 4.2.6.8 and 6.1.1.4'
H H 0.0000 0.0000 'International Tables Vol C Tables 4.2.6.8 and 6.1.1.4'
F F 0.0171 0.0103 'International Tables Vol C Tables 4.2.6.8 and 6.1.1.4'
I I -0.4742 1.8119 'International Tables Vol C Tables 4.2.6.8 and 6.1.1.4'
O O 0.0106 0.0060 'International Tables Vol C Tables 4.2.6.8 and 6.1.1.4'

loop_
_geom_angle_atom_site_label_1
_geom_angle_atom_site_label_2
_geom_angle_atom_site_label_3
_geom_angle
C18 O1 H1 109.5
C16 C11 C12 119.9(3)
C16 C11 I1 112.2(2)
C12 C11 I1 127.8(2)
C13 C12 C11 117.4(3)
C13 C12 C18 118.6(3)
C11 C12 C18 124.1(3)
C14 C13 C12 123.0(3)
C14 C13 H13 118.5
C12 C13 H13 118.5
C13 C14 C15 118.0(3)
C13 C14 C17 120.2(3)
C15 C14 C17 121.8(3)
C16 C15 C14 120.5(3)
C16 C15 H145 119.7
C14 C15 H145 119.7
C15 C16 C11 121.1(3)
C15 C16 H16 119.4
C11 C16 H16 119.4
C14 C17 H17A 109.5
C14 C17 H17B 109.5
H17A C17 H17B 109.5
C14 C17 H17C 109.5
H17A C17 H17C 109.5
H17B C17 H17C 109.5
O1 C18 C110 110.2(3)
O1 C18 C12 108.0(2)
C110 C18 C12 109.5(3)
O1 C18 C19 106.6(2)
C110 C18 C19 109.9(3)
C12 C18 C19 112.5(2)
F11 C19 F12 107.3(3)
F11 C19 F13 106.9(3)
F12 C19 F13 106.2(2)
F11 C19 C18 111.5(2)
F12 C19 C18 114.6(3)
F13 C19 C18 109.8(3)
F16 C110 F14 107.0(3)
F16 C110 F15 107.0(3)
F14 C110 F15 107.2(3)
F16 C110 C18 111.0(3)
F14 C110 C18 112.8(3)
F15 C110 C18 111.6(3)
C28 O2 H2 109.5
C26 C21 C22 119.9(3)
C26 C21 I2 113.3(2)
C22 C21 I2 126.8(2)
C23 C22 C21 116.9(3)
C23 C22 C28 118.3(3)
C21 C22 C28 124.8(3)
C24 C23 C22 123.4(3)
C24 C23 H23 118.3
C22 C23 H23 118.3
C23 C24 C25 118.0(3)
C23 C24 C27 120.0(3)
C25 C24 C27 121.9(3)
C26 C25 C24 120.4(3)
C26 C25 H25 119.8
C24 C25 H25 119.8
C25 C26 C21 121.3(3)
C25 C26 H26 119.3
C21 C26 H26 119.3
C24 C27 H27A 109.5
C24 C27 H27B 109.5
H27A C27 H27B 109.5
C24 C27 H27C 109.5
H27A C27 H27C 109.5
H27B C27 H27C 109.5
O2 C28 C22 114.7(3)
O2 C28 C29 108.4(3)
C22 C28 C29 109.0(3)
O2 C28 C210 101.8(3)
C22 C28 C210 112.0(3)
C29 C28 C210 110.8(3)
F22 C29 F21 107.7(4)
F22 C29 F23 107.5(4)
F21 C29 F23 107.0(3)
F22 C29 C28 110.5(3)
F21 C29 C28 112.3(3)
F23 C29 C28 111.6(4)
F26 C210 F25 108.0(4)
F26 C210 F24 109.5(4)
F25 C210 F24 106.1(4)
F26 C210 C28 111.4(3)
F25 C210 C28 109.8(3)
F24 C210 C28 111.9(4)

loop_
_geom_bond_atom_site_label_1
_geom_bond_atom_site_label_2
_geom_bond_distance
I1 C11 2.117(3)
O1 C18 1.396(4)
O1 H1 0.8400
C11 C16 1.385(4)
C11 C12 1.403(4)
C12 C13 1.397(4)
C12 C18 1.539(4)
C13 C14 1.385(4)
C13 H13 0.9500
C14 C15 1.386(5)
C14 C17 1.513(4)
C15 C16 1.378(5)
C15 H145 0.9500
C16 H16 0.9500
C17 H17A 0.9800
C17 H17B 0.9800
C17 H17C 0.9800
C18 C110 1.536(5)
C18 C19 1.550(4)
C19 F11 1.331(4)
C19 F12 1.333(4)
C19 F13 1.345(4)
C110 F16 1.330(4)
C110 F14 1.337(4)
C110 F15 1.338(4)
I2 C21 2.120(3)
O2 C28 1.411(4)
O2 H2 0.8400
C21 C26 1.394(4)
C21 C22 1.405(4)
C22 C23 1.401(4)
C22 C28 1.539(4)
C23 C24 1.387(5)
C23 H23 0.9500
C24 C25 1.388(5)
C24 C27 1.506(5)
C25 C26 1.375(5)
C25 H25 0.9500
C26 H26 0.9500
C27 H27A 0.9800
C27 H27B 0.9800
C27 H27C 0.9800
C28 C29 1.550(6)
C28 C210 1.572(5)
C29 F22 1.329(5)
C29 F21 1.331(5)
C29 F23 1.341(5)
C210 F26 1.306(6)
C210 F25 1.336(4)
C210 F24 1.340(5)

loop_
_geom_torsion_atom_site_label_1
_geom_torsion_atom_site_label_2
_geom_torsion_atom_site_label_3
_geom_torsion_atom_site_label_4
_geom_torsion
C16 C11 C12 C13 3.3(4)
I1 C11 C12 C13 -173.8(2)
C16 C11 C12 C18 -176.7(3)
I1 C11 C12 C18 6.2(4)
C11 C12 C13 C14 -2.7(4)
C18 C12 C13 C14 177.3(3)
C12 C13 C14 C15 -0.2(5)
C12 C13 C14 C17 180.0(3)
C13 C14 C15 C16 2.6(5)
C17 C14 C15 C16 -177.6(3)
C14 C15 C16 C11 -2.0(5)
C12 C11 C16 C15 -1.1(4)
I1 C11 C16 C15 176.5(2)
C13 C12 C18 O1 -152.2(3)
C11 C12 C18 O1 27.8(4)
C13 C12 C18 C110 87.7(3)
C11 C12 C18 C110 -92.3(3)
C13 C12 C18 C19 -34.9(4)
C11 C12 C18 C19 145.2(3)
O1 C18 C19 F11 71.1(3)
C110 C18 C19 F11 -169.4(3)
C12 C18 C19 F11 -47.1(3)
O1 C18 C19 F12 -166.7(3)
C110 C18 C19 F12 -47.2(3)
C12 C18 C19 F12 75.1(3)
O1 C18 C19 F13 -47.2(3)
C110 C18 C19 F13 72.2(3)
C12 C18 C19 F13 -165.4(2)
O1 C18 C110 F16 -58.3(3)
C12 C18 C110 F16 60.4(3)
C19 C18 C110 F16 -175.6(3)
O1 C18 C110 F14 -178.4(3)
C12 C18 C110 F14 -59.7(4)
C19 C18 C110 F14 64.4(3)
O1 C18 C110 F15 60.9(4)
C12 C18 C110 F15 179.6(3)
C19 C18 C110 F15 -56.4(4)
C26 C21 C22 C23 -2.2(4)
I2 C21 C22 C23 177.7(2)
C26 C21 C22 C28 179.5(3)
I2 C21 C22 C28 -0.6(4)
C21 C22 C23 C24 3.1(5)
C28 C22 C23 C24 -178.5(3)
C22 C23 C24 C25 -1.3(5)
C22 C23 C24 C27 178.2(3)
C23 C24 C25 C26 -1.5(5)
C27 C24 C25 C26 179.0(3)
C24 C25 C26 C21 2.3(5)
C22 C21 C26 C25 -0.4(5)
I2 C21 C26 C25 179.6(3)
C23 C22 C28 O2 147.3(3)
C21 C22 C28 O2 -34.4(5)
C23 C22 C28 C29 -91.0(4)
C21 C22 C28 C29 87.3(4)
C23 C22 C28 C210 32.0(4)
C21 C22 C28 C210 -149.8(3)
O2 C28 C29 F22 58.9(4)
C22 C28 C29 F22 -66.6(4)
C210 C28 C29 F22 169.8(3)
O2 C28 C29 F21 179.1(3)
C22 C28 C29 F21 53.6(4)
C210 C28 C29 F21 -70.0(4)
O2 C28 C29 F23 -60.7(4)
C22 C28 C29 F23 173.8(3)
C210 C28 C29 F23 50.2(4)
O2 C28 C210 F26 -77.1(4)
C22 C28 C210 F26 45.9(4)
C29 C28 C210 F26 167.8(3)
O2 C28 C210 F25 42.4(5)
C22 C28 C210 F25 165.5(4)
C29 C28 C210 F25 -72.7(5)
O2 C28 C210 F24 160.0(3)
C22 C28 C210 F24 -76.9(5)
C29 C28 C210 F24 44.9(4)

loop_
_cod_related_entry_id
_cod_related_entry_database
_cod_related_entry_code
1 ChemSpider 291931
